data_4000516
_journal_name_full 'Chemistry of Materials'
_journal_paper_doi 10.1021/cm050412c
_journal_year 2005
_chemical_formula_sum 'Ag4.06 Sn2 Te8 Tl4'
_chemical_formula_weight 2513.61
_chemical_name_common 'Thallium Silver Tin Telluride'
_space_group_IT_number 121
_symmetry_cell_setting tetragonal
_symmetry_space_group_name_Hall 'I -4 2'
_symmetry_space_group_name_H-M 'I -4 2 m'
_cell_angle_alpha 90.00
_cell_angle_beta 90.00
_cell_angle_gamma 90.00
_cell_formula_units_Z 1
_cell_length_a 8.539(3)
_cell_length_b 8.539(3)
_cell_length_c 7.391(3)
_cell_measurement_temperature 175(5)
_cell_volume 538.9(3)
_diffrn_ambient_temperature 175(5)
_exptl_crystal_density_diffrn 7.725
_cod_depositor_comments
;
The following automatic conversions were performed:
'_symmetry_cell_setting' value 'Tetragonal' changed to 'tetragonal'
according to '/home/saulius/struct/CIF-dictionaries/cif_core.dic'
dictionary named 'cif_core.dic' version 2.4.1 from 2010-06-29.

Automatic conversion script
Id: cif_fix_enum 1527 2010-12-29 10:47:43Z saulius 
;
_cod_database_code 4000516

loop_
_symmetry_equiv_pos_as_xyz
'x, y, z'
'x, -y, -z'
'-x, -y, z'
'-x, y, -z'
'-y, -x, z'
'-y, x, -z'
'y, -x, -z'
'y, x, z'
'x+1/2, y+1/2, z+1/2'
'x+1/2, -y+1/2, -z+1/2'
'-x+1/2, -y+1/2, z+1/2'
'-x+1/2, y+1/2, -z+1/2'
'-y+1/2, -x+1/2, z+1/2'
'-y+1/2, x+1/2, -z+1/2'
'y+1/2, -x+1/2, -z+1/2'
'y+1/2, x+1/2, z+1/2'

loop_
_atom_site_label
_atom_site_type_symbol
_atom_site_fract_x
_atom_site_fract_y
_atom_site_fract_z
_atom_site_U_iso_or_equiv
_atom_site_adp_type
_atom_site_occupancy
_atom_site_symmetry_multiplicity
_atom_site_calc_flag
_atom_site_refinement_flags
_atom_site_disorder_assembly
_atom_site_disorder_group
Tl1 Tl 0.5000 0.0000 0.0000 0.0460(5) Uani 1 4 d S . .
Sn1 Sn 0.0000 0.0000 0.0000 0.0153(6) Uani 1 8 d S . .
Ag1 Ag -0.1511(17) -0.0975(17) 0.5760(9) 0.067(9) Uani 0.217(6) 1 d P . .
Ag2 Ag 0.0000 0.0000 0.5000 0.053(7) Uani 0.294(19) 8 d SP . .
Te1 Te 0.31997(12) 0.31997(12) 0.73140(19) 0.0231(4) Uani 1 2 d S . .
